data_1527535
loop_
_publ_author_name
'Hoppe, R.'
'Homann, R.'

_publ_section_title
;
 Ueber Cs Hg F3, Rb Hg F3 und K Hg F3
;
_journal_name_full 'Zeitschrift fuer Anorganische und Allgemeine Chemie'
_journal_page_first 212
_journal_page_last 216
_journal_volume 369
_journal_year 1969
_chemical_formula_sum 'F3 Hg K'
_chemical_name_systematic 'K Hg F3'
_space_group_IT_number 62
_symmetry_space_group_name_Hall '-P 2c 2n'
_symmetry_space_group_name_H-M 'P n a m'
_cell_angle_alpha 90
_cell_angle_beta 90
_cell_angle_gamma 90
_cell_formula_units_Z 4
_cell_length_a 6.2
_cell_length_b 6.28
_cell_length_c 8.81
_cell_volume 343.026
_citation_journal_id_ASTM ZAACAB
_cod_data_source_file Hoppe_ZAACAB_1969_1296.cif
_cod_data_source_block F3Hg1K1
_cod_original_cell_volume 343.0262
_cod_original_sg_symbol_Hall '-P 2ac 2n (-x,z,y)'
_cod_original_formula_sum 'F3 Hg1 K1'
_cod_database_code 1527535

loop_
_symmetry_equiv_pos_as_xyz
x,y,z
-x+1/2,y+1/2,-z
x+1/2,-y+1/2,-z+1/2
-x,-y,z+1/2
-x,-y,-z
x-1/2,-y-1/2,z
-x-1/2,y-1/2,z-1/2
x,y,-z-1/2

loop_
_atom_site_label
_atom_site_type_symbol
_atom_site_fract_x
_atom_site_fract_y
_atom_site_fract_z
_atom_site_occupancy
_atom_site_U_iso_or_equiv
F1 F-1 0 0.5 0.25 1 0.0
Hg1 Hg+2 0 0.5 0 1 0.0
F2 F-1 0.75 0.25 0 1 0.0
K1 K+1 0 0 0.25 1 0.0
